data_4128207
loop_
_publ_author_name
'Li, Lina'
'Liu, Xitao'
'Li, Yaobin'
'Xu, Zhiyun'
'Wu, Zhenyue'
'Han, Shiguo'
'Tao, Kewen'
'Hong, Maochun'
'Luo, Junhua'
'Sun, Zhihua'

_publ_section_title
;
 Two-Dimensional Hybrid Perovskite-Type Ferroelectric for Highly
 Polarization-Sensitive Shortwave Photodetection.
;
_journal_issue 6
_journal_name_full 'Journal of the American Chemical Society'
_journal_page_first 2623
_journal_page_last 2629
_journal_paper_doi 10.1021/jacs.8b12948
_journal_volume 141
_journal_year 2019
_chemical_formula_sum 'C9 H30 Br7 N3 Pb2'
_chemical_formula_weight 1154.11
_space_group_crystal_system orthorhombic
_space_group_IT_number 36
_space_group_name_Hall 'C 2c -2'
_space_group_name_H-M_alt 'C m c 21'
_symmetry_space_group_name_Hall 'C 2c -2'
_symmetry_space_group_name_H-M 'C m c 21'
_atom_sites_solution_hydrogens mixed
_audit_creation_method SHELXL-2013
_cell_angle_alpha 90
_cell_angle_beta 90
_cell_angle_gamma 90
_cell_formula_units_Z 4
_cell_length_a 39.1358(8)
_cell_length_b 8.34630(10)
_cell_length_c 8.18040(10)
_cell_measurement_reflns_used 5228
_cell_measurement_temperature 200(2)
_cell_measurement_theta_max 27.47
_cell_measurement_theta_min 3.53
_cell_volume 2672.04(7)
_computing_structure_refinement 'SHELXL-2013 (Sheldrick, 2013)'
_diffrn_ambient_temperature 200(2)
_diffrn_measured_fraction_theta_full 0.994
_diffrn_measured_fraction_theta_max 0.996
_diffrn_measurement_device_type 'SuperNova, Dual, Cu at zero, Atlas'
_diffrn_radiation_type MoK\a
_diffrn_radiation_wavelength 0.71073
_diffrn_reflns_av_R_equivalents 0.0376
_diffrn_reflns_av_unetI/netI 0.0412
_diffrn_reflns_Laue_measured_fraction_full 0.994
_diffrn_reflns_Laue_measured_fraction_max 0.996
_diffrn_reflns_limit_h_max 48
_diffrn_reflns_limit_h_min -42
_diffrn_reflns_limit_k_max 8
_diffrn_reflns_limit_k_min -10
_diffrn_reflns_limit_l_max 10
_diffrn_reflns_limit_l_min -10
_diffrn_reflns_number 9029
_diffrn_reflns_point_group_measured_fraction_full 0.996
_diffrn_reflns_point_group_measured_fraction_max 0.998
_diffrn_reflns_theta_full 25.242
_diffrn_reflns_theta_max 26.370
_diffrn_reflns_theta_min 2.897
_exptl_absorpt_coefficient_mu 23.051
_exptl_crystal_colour yellow
_exptl_crystal_density_diffrn 2.869
_exptl_crystal_description block
_exptl_crystal_F_000 2056
_refine_diff_density_max 1.560
_refine_diff_density_min -1.632
_refine_diff_density_rms 0.199
_refine_ls_abs_structure_details
;
 Refined as an inversion twin.
;
_refine_ls_abs_structure_Flack 0.016(16)
_refine_ls_extinction_coef 0.00079(5)
_refine_ls_extinction_expression Fc^*^=kFc[1+0.001xFc^2^\l^3^/sin(2\q)]^-1/4^
_refine_ls_extinction_method SHELXL
_refine_ls_goodness_of_fit_ref 1.067
_refine_ls_hydrogen_treatment constr
_refine_ls_matrix_type full
_refine_ls_number_parameters 104
_refine_ls_number_reflns 2750
_refine_ls_number_restraints 1
_refine_ls_restrained_S_all 1.067
_refine_ls_R_factor_all 0.0295
_refine_ls_R_factor_gt 0.0270
_refine_ls_shift/su_max 0.001
_refine_ls_shift/su_mean 0.000
_refine_ls_structure_factor_coef Fsqd
_refine_ls_weighting_details
;
 w=1/[\s^2^(Fo^2^)+(0.0267P)^2^+3.7088P]
 where P=(Fo^2^+2Fc^2^)/3
;
_refine_ls_weighting_scheme calc
_refine_ls_wR_factor_gt 0.0631
_refine_ls_wR_factor_ref 0.0644
_reflns_Friedel_coverage 0.860
_reflns_Friedel_fraction_full 0.999
_reflns_Friedel_fraction_max 1.000
_reflns_number_gt 2582
_reflns_number_total 2750
_reflns_threshold_expression 'I > 2\s(I)'
_cod_data_source_file ja8b12948_si_002.cif
_cod_data_source_block D:200k
_cod_database_code 4128207
_shelx_space_group_comment
;
The symmetry employed for this shelxl refinement is uniquely defined
by the following loop, which should always be used as a source of
symmetry information in preference to the above space-group names.
They are only intended as comments.
;
_shelxl_version_number 2013-2

loop_
_space_group_symop_operation_xyz
'x, y, z'
'-x, -y, z+1/2'
'-x, y, z'
'x, -y, z+1/2'
'x+1/2, y+1/2, z'
'-x+1/2, -y+1/2, z+1/2'
'-x+1/2, y+1/2, z'
'x+1/2, -y+1/2, z+1/2'

loop_
_atom_site_label
_atom_site_type_symbol
_atom_site_fract_x
_atom_site_fract_y
_atom_site_fract_z
_atom_site_U_iso_or_equiv
_atom_site_adp_type
_atom_site_occupancy
_atom_site_site_symmetry_order
_atom_site_calc_flag
_atom_site_refinement_flags_posn
_atom_site_refinement_flags_adp
_atom_site_refinement_flags_occupancy
Pb1 Pb 0.57755(2) 0.24311(4) 0.85120(9) 0.01277(13) Uani 1 1 d . . .
Br3 Br 0.57684(3) 0.06143(15) 0.5440(2) 0.0384(4) Uani 1 1 d . . .
Br4 Br 0.65249(3) 0.28448(15) 0.82556(14) 0.0262(3) Uani 1 1 d . . .
Br2 Br 0.5000 0.26567(19) 0.8271(3) 0.0277(5) Uani 1 2 d S T P
Br1 Br 0.57361(3) 0.45662(13) 1.15054(19) 0.0257(3) Uani 1 1 d . . .
N1 N 0.5000 0.325(2) 0.407(2) 0.051(5) Uani 1 2 d S T P
C1 C 0.5000 0.192(3) 0.297(3) 0.051(6) Uani 1 2 d S T P
N2 N 0.6370(2) 0.3243(11) 0.4180(11) 0.029(2) Uani 1 1 d . . .
H2A H 0.6446 0.3146 0.5226 0.043 Uiso 1 1 calc R U .
H2B H 0.6142 0.3048 0.4148 0.043 Uiso 1 1 calc R U .
H2C H 0.6412 0.4253 0.3813 0.043 Uiso 1 1 calc R U .
C2 C 0.6552(3) 0.2059(17) 0.3114(16) 0.039(3) Uani 1 1 d . . .
H2D H 0.6480 0.2204 0.1964 0.046 Uiso 1 1 calc R U .
H2E H 0.6492 0.0957 0.3453 0.046 Uiso 1 1 calc R U .
C3 C 0.6933(3) 0.2289(14) 0.324(2) 0.042(5) Uani 1 1 d . . .
H3A H 0.7006 0.2106 0.4388 0.051 Uiso 1 1 calc R U .
H3B H 0.6992 0.3404 0.2946 0.051 Uiso 1 1 calc R U .
C4 C 0.7121(3) 0.1130(17) 0.2116(18) 0.049(3) Uani 1 1 d . . .
H4A H 0.7059 0.0017 0.2414 0.058 Uiso 1 1 calc R U .
H4B H 0.7046 0.1315 0.0976 0.058 Uiso 1 1 calc R U .
C5 C 0.7497(3) 0.132(2) 0.221(2) 0.080(5) Uani 1 1 d . . .
H5A H 0.7558 0.2430 0.1966 0.121 Uiso 1 1 calc R U .
H5B H 0.7606 0.0602 0.1420 0.121 Uiso 1 1 calc R U .
H5C H 0.7574 0.1045 0.3317 0.121 Uiso 1 1 calc R U .
H1A H 0.5185 0.3858 0.3921 0.096 Uiso 0.5 1 d R U P
H1B H 0.4814 0.3858 0.3921 0.096 Uiso 0.5 1 d R U P
H1C H 0.5000 0.2909 0.5116 0.096 Uiso 1 2 d R U P
H1F H 0.5000 0.2230 0.1877 0.096 Uiso 1 2 d R U P
H1E H 0.4809 0.1254 0.3106 0.096 Uiso 0.5 1 d R U P
H1D H 0.5187 0.1268 0.3103 0.096 Uiso 0.5 1 d R U P

loop_
_atom_site_aniso_label
_atom_site_aniso_U_11
_atom_site_aniso_U_22
_atom_site_aniso_U_33
_atom_site_aniso_U_23
_atom_site_aniso_U_13
_atom_site_aniso_U_12
Pb1 0.01533(19) 0.01212(19) 0.0109(2) 0.00007(16) -0.0001(2) 0.00100(11)
Br3 0.0551(8) 0.0311(7) 0.0290(8) -0.0191(6) 0.0113(6) -0.0157(5)
Br4 0.0182(5) 0.0304(6) 0.0298(8) 0.0003(7) -0.0008(4) 0.0031(4)
Br2 0.0155(7) 0.0316(8) 0.0361(16) 0.0018(9) 0.000 0.000
Br1 0.0339(6) 0.0225(6) 0.0205(6) -0.0113(5) 0.0008(5) -0.0023(4)
N1 0.063(12) 0.039(10) 0.050(11) 0.003(8) 0.000 0.000
C1 0.052(13) 0.052(13) 0.050(14) -0.020(12) 0.000 0.000
N2 0.023(5) 0.029(6) 0.034(5) 0.001(4) 0.004(4) 0.004(4)
C2 0.035(7) 0.044(7) 0.037(7) -0.008(6) 0.005(5) 0.001(6)
C3 0.028(6) 0.035(6) 0.063(14) 0.008(8) -0.004(8) 0.004(5)
C4 0.030(7) 0.046(8) 0.070(9) 0.001(7) 0.015(6) 0.011(6)
C5 0.035(9) 0.072(12) 0.135(15) -0.013(12) 0.013(10) 0.007(8)

loop_
_atom_type_symbol
_atom_type_description
_atom_type_scat_dispersion_real
_atom_type_scat_dispersion_imag
_atom_type_scat_source
C C 0.0033 0.0016 'International Tables Vol C Tables 4.2.6.8 and 6.1.1.4'
H H 0.0000 0.0000 'International Tables Vol C Tables 4.2.6.8 and 6.1.1.4'
N N 0.0061 0.0033 'International Tables Vol C Tables 4.2.6.8 and 6.1.1.4'
Br Br -0.2901 2.4595 'International Tables Vol C Tables 4.2.6.8 and 6.1.1.4'
Pb Pb -3.3944 10.1111 'International Tables Vol C Tables 4.2.6.8 and 6.1.1.4'

loop_
_geom_angle_atom_site_label_1
_geom_angle_atom_site_label_2
_geom_angle_atom_site_label_3
_geom_angle
_geom_angle_site_symmetry_1
_geom_angle_site_symmetry_3
Br3 Pb1 Br4 90.51(3) . .
Br3 Pb1 Br3 90.706(18) . 4
Br4 Pb1 Br3 98.37(3) . 4
Br3 Pb1 Br1 87.86(6) . 4_564
Br4 Pb1 Br1 85.11(3) . 4_564
Br3 Pb1 Br1 176.25(4) 4 4_564
Br3 Pb1 Br1 173.97(5) . .
Br4 Pb1 Br1 92.24(3) . .
Br3 Pb1 Br1 94.19(6) 4 .
Br1 Pb1 Br1 87.037(14) 4_564 .
Br3 Pb1 Br2 88.12(5) . .
Br4 Pb1 Br2 167.13(4) . .
Br3 Pb1 Br2 94.44(4) 4 .
Br1 Pb1 Br2 82.06(4) 4_564 .
Br1 Pb1 Br2 88.01(5) . .
Pb1 Br3 Pb1 152.90(7) . 4_554
Pb1 Br2 Pb1 169.74(7) . 3_655
Pb1 Br1 Pb1 158.46(6) 4_565 .
C1 N1 H1A 110.9 . .
C1 N1 H1B 110.9 . .
H1A N1 H1B 108.4 . .
C1 N1 H1C 110.9 . .
H1A N1 H1C 107.9 . .
H1B N1 H1C 107.9 . .
N1 C1 H1F 112.9 . .
N1 C1 H1E 112.5 . .
H1F C1 H1E 106.4 . .
N1 C1 H1D 112.5 . .
H1F C1 H1D 106.4 . .
H1E C1 H1D 105.7 . .
C2 N2 H2A 109.5 . .
C2 N2 H2B 109.5 . .
H2A N2 H2B 109.5 . .
C2 N2 H2C 109.5 . .
H2A N2 H2C 109.5 . .
H2B N2 H2C 109.5 . .
N2 C2 C3 110.2(10) . .
N2 C2 H2D 109.6 . .
C3 C2 H2D 109.6 . .
N2 C2 H2E 109.6 . .
C3 C2 H2E 109.6 . .
H2D C2 H2E 108.1 . .
C2 C3 C4 110.7(11) . .
C2 C3 H3A 109.5 . .
C4 C3 H3A 109.5 . .
C2 C3 H3B 109.5 . .
C4 C3 H3B 109.5 . .
H3A C3 H3B 108.1 . .
C5 C4 C3 112.3(12) . .
C5 C4 H4A 109.1 . .
C3 C4 H4A 109.1 . .
C5 C4 H4B 109.1 . .
C3 C4 H4B 109.1 . .
H4A C4 H4B 107.9 . .
C4 C5 H5A 109.5 . .
C4 C5 H5B 109.5 . .
H5A C5 H5B 109.5 . .
C4 C5 H5C 109.5 . .
H5A C5 H5C 109.5 . .
H5B C5 H5C 109.5 . .

loop_
_geom_bond_atom_site_label_1
_geom_bond_atom_site_label_2
_geom_bond_distance
_geom_bond_site_symmetry_2
Pb1 Br3 2.9354(19) .
Pb1 Br4 2.9604(11) .
Pb1 Br3 2.9914(14) 4
Pb1 Br1 2.9998(14) 4_564
Pb1 Br1 3.0324(17) .
Pb1 Br2 3.0472(3) .
Br3 Pb1 2.9914(14) 4_554
Br2 Pb1 3.0473(3) 3_655
Br1 Pb1 2.9998(14) 4_565
N1 C1 1.43(2) .
N1 H1A 0.8949 .
N1 H1B 0.8965 .
N1 H1C 0.9017 .
C1 H1F 0.9292 .
C1 H1E 0.9389 .
C1 H1D 0.9176 .
N2 C2 1.498(14) .
N2 H2A 0.9100 .
N2 H2B 0.9100 .
N2 H2C 0.9100 .
C2 C3 1.505(18) .
C2 H2D 0.9900 .
C2 H2E 0.9900 .
C3 C4 1.526(17) .
C3 H3A 0.9900 .
C3 H3B 0.9900 .
C4 C5 1.481(16) .
C4 H4A 0.9900 .
C4 H4B 0.9900 .
C5 H5A 0.9800 .
C5 H5B 0.9800 .
C5 H5C 0.9800 .

loop_
_geom_hbond_atom_site_label_D
_geom_hbond_atom_site_label_H
_geom_hbond_atom_site_label_A
_geom_hbond_distance_DH
_geom_hbond_distance_HA
_geom_hbond_distance_DA
_geom_hbond_angle_DHA
_geom_hbond_site_symmetry_A
N2 H2A Br4 0.91 2.51 3.405(9) 167.9 .
N2 H2B Br3 0.91 2.72 3.380(9) 130.6 .
N2 H2B Br1 0.91 2.97 3.488(9) 118.1 1_554
N2 H2C Br4 0.91 2.50 3.406(9) 171.2 4_564
C2 H2D Br4 0.99 3.09 4.030(14) 159.9 1_554
N1 H1A Br2 0.89 3.04 3.481(17) 112.0 2_664
N1 H1A Br1 0.89 2.98 3.730(10) 142.0 1_554
N1 H1A Br2 0.89 3.04 3.481(17) 112.0 2_664
N1 H1B Br1 0.90 2.98 3.730(10) 142.0 3_654
N1 H1C Br2 0.90 2.59 3.473(17) 166.4 .
C1 H1F Br2 0.93 2.97 3.89(2) 170.6 1_554
C1 H1E Br3 0.94 3.01 3.784(15) 141.4 3_655
C1 H1D Br3 0.92 3.02 3.784(15) 141.6 .

loop_
_geom_torsion_atom_site_label_1
_geom_torsion_atom_site_label_2
_geom_torsion_atom_site_label_3
_geom_torsion_atom_site_label_4
_geom_torsion
N2 C2 C3 C4 -177.9(11)
C2 C3 C4 C5 -179.9(14)
